data_1507785
loop_
_publ_author_name
'Salles, L'
'Piquemal, J Y'
'Mahha, Y'
'Gentil, M'
'Herson, P'
'Bregeault, M'

_publ_section_title
;
 Crystal structures of three novel dioxotetraperoxodi(molybdenum)
 heteropolyanions in [PPh4]2[R2SiO2{Mo2O2(mu-O2)2(O2)2}] (R2 = (CH3)2,
 (i-C4H9)2 or (CH3)(CH2Cl)) and characterization of their tungsten
 analogues
;
_journal_issue 17
_journal_name_full Polyhedron
_journal_page_first 4786
_journal_page_last 4792
_journal_paper_doi 10.1016/j.poly.2007.06.007
_journal_volume 26
_journal_year 2007
_chemical_compound_source
;
?
;
_chemical_formula_moiety ' (C2 H5 Cl1 Mo2 O12 Si)2-,2(C24 H20 P)+ '
_chemical_formula_sum 'C50 H45 Cl Mo2 O12 P2 Si'
_chemical_formula_weight 1155.22
_space_group_IT_number 2
_symmetry_cell_setting triclinic
_symmetry_space_group_name_Hall '-P 1'
_symmetry_space_group_name_H-M 'P -1'
_atom_sites_solution_hydrogens geom
_atom_sites_solution_primary direct
_cell_angle_alpha 76.03(2)
_cell_angle_beta 79.39(2)
_cell_angle_gamma 61.18(2)
_cell_formula_units_Z 2
_cell_length_a 13.467(3)
_cell_length_b 13.548(3)
_cell_length_c 15.931(3)
_cell_measurement_reflns_used 25
_cell_measurement_temperature 295
_cell_measurement_theta_max 15.4
_cell_measurement_theta_min 15
_cell_volume 2463.4(10)
_computing_cell_refinement
; 
 Cad4 Express, (Enraf-Nonius, 1989) 
;
_computing_data_collection
; 
 Cad4 Express, (Enraf-Nonius, 1989) 
;
_computing_data_reduction
; 
 RC93 (Watkin, Prout & Lilley, 1994) 
;
_computing_molecular_graphics
; 
 CAMERON (Watkin et al 1996) 
;
_computing_publication_material
; 
 CRYSTALS (Watkin et al 2001) 
;
_computing_structure_refinement
; 
 CRYSTALS (Watkin et al 2001) 
;
_computing_structure_solution
; 
 SHELXS 86 (Sheldrick, 1986) 
;
_diffrn_ambient_temperature 295
_diffrn_measured_fraction_theta_full 1.000
_diffrn_measured_fraction_theta_max 1.000
_diffrn_measurement_device_type
; 
Enraf-Nonius CAD4 
;
_diffrn_measurement_method \w/2\q
_diffrn_radiation_monochromator graphite
_diffrn_radiation_type 'Mo K\a'
_diffrn_radiation_wavelength 0.71069
_diffrn_reflns_av_R_equivalents 0.036
_diffrn_reflns_limit_h_max 16
_diffrn_reflns_limit_h_min 0
_diffrn_reflns_limit_k_max 16
_diffrn_reflns_limit_k_min -14
_diffrn_reflns_limit_l_max 19
_diffrn_reflns_limit_l_min -19
_diffrn_reflns_number 10103
_diffrn_reflns_theta_full 25.976
_diffrn_reflns_theta_max 25.976
_diffrn_reflns_theta_min 1.321
_diffrn_standards_decay_% 7.79
_diffrn_standards_interval_time 3600
_diffrn_standards_number 2
_exptl_absorpt_coefficient_mu 0.715
_exptl_absorpt_correction_T_max 1.00
_exptl_absorpt_correction_T_min 0.63
_exptl_absorpt_correction_type psi-scan
_exptl_absorpt_process_details
; 
 Azimutal absorption correction (North et al, 1968) 
;
_exptl_crystal_colour ' yellow '
_exptl_crystal_density_diffrn 1.557
_exptl_crystal_description ' parallelepiped '
_exptl_crystal_F_000 1172.000
_exptl_crystal_size_max 0.36
_exptl_crystal_size_mid 0.28
_exptl_crystal_size_min 0.11
_refine_diff_density_max 1.41
_refine_diff_density_min -1.49
_refine_ls_extinction_coef 723.5
_refine_ls_extinction_method 'Larson 1970 Crystallographic Computing eq 22'
_refine_ls_goodness_of_fit_ref 1.0605
_refine_ls_hydrogen_treatment refU
_refine_ls_matrix_type full
_refine_ls_number_parameters 615
_refine_ls_number_reflns 7933
_refine_ls_R_factor_all 0.0637
_refine_ls_R_factor_gt 0.0533
_refine_ls_shift/su_max 0.001373
_refine_ls_structure_factor_coef F
_refine_ls_weighting_details
;
Method = Prince modified Chebychev polynomial, (Watkin, 1994) 
 W = [weight] * [1-(deltaF/6*sigmaF)^2]^2 
 
 8.83 0.697 7.24 
;
_refine_ls_weighting_scheme calc
_refine_ls_wR_factor_all 0.0589
_refine_ls_wR_factor_gt 0.0583
_refine_ls_wR_factor_ref 0.0583
_reflns_limit_h_max 16
_reflns_limit_h_min -16
_reflns_limit_k_max 16
_reflns_limit_k_min -15
_reflns_limit_l_max 19
_reflns_limit_l_min 0
_reflns_number_gt 7931
_reflns_number_total 9666
_reflns_threshold_expression I>3.00u(I)
_cod_data_source_file LS_5cif.cif
_cod_data_source_block LS-5
_cod_depositor_comments
;
The following automatic conversions were performed:

'_symmetry_cell_setting' value 'Triclinic' changed to 'triclinic'
according to the built-in table from CIF Core dictionary named
'cif_core.dic' version 2.4.1 from 2010-06-29.

Automatic conversion script
Id: cif_fix_values 1715 2011-07-08 13:25:40Z adriana 
;
_cod_original_formula_sum ' C50 H45 Cl1 Mo2 O12 P2 Si '
_cod_database_code 1507785

loop_
_symmetry_equiv_pos_as_xyz
x,y,z
-x,-y,-z

loop_
_atom_site_label
_atom_site_type_symbol
_atom_site_fract_x
_atom_site_fract_y
_atom_site_fract_z
_atom_site_U_iso_or_equiv
_atom_site_occupancy
_atom_site_adp_type
Mo1 Mo 0.188755(19) 0.34425(2) 0.736801(16) 0.0357 1.0000 Uani
Mo2 Mo 0.31301(2) 0.03559(2) 0.795225(17) 0.0398 1.0000 Uani
Si1 Si 0.45995(6) 0.18146(7) 0.74509(6) 0.0394 1.0000 Uani
P1 P 0.64489(6) -0.45885(7) 0.82408(5) 0.0365 1.0000 Uani
P2 P -0.05004(6) 0.88836(6) 0.68158(5) 0.0340 1.0000 Uani
Cl1 Cl 0.50084(9) 0.3500(1) 0.60180(7) 0.0730 1.0000 Uani
O1 O 0.1828(2) 0.4480(2) 0.65159(18) 0.0605 1.0000 Uani
O2 O 0.13933(19) 0.4202(2) 0.83539(17) 0.0524 1.0000 Uani
O3 O 0.0463(2) 0.4157(2) 0.80369(19) 0.0597 1.0000 Uani
O4 O 0.1222(2) 0.2760(2) 0.68843(17) 0.0538 1.0000 Uani
O5 O 0.2461(2) 0.2084(2) 0.67981(14) 0.0463 1.0000 Uani
O6 O 0.34317(16) 0.29095(18) 0.76760(14) 0.0413 1.0000 Uani
O7 O 0.44349(18) 0.06766(19) 0.76347(17) 0.0484 1.0000 Uani
O8 O 0.22809(17) 0.17629(19) 0.84966(14) 0.0416 1.0000 Uani
O9 O 0.1596(2) 0.1202(2) 0.84355(17) 0.0522 1.0000 Uani
O10 O 0.2502(3) -0.0219(3) 0.7321(2) 0.0703 1.0000 Uani
O11 O 0.3659(3) -0.0408(3) 0.6966(2) 0.0694 1.0000 Uani
O12 O 0.3642(2) -0.0693(2) 0.88069(19) 0.0644 1.0000 Uani
C1 C 0.4999(3) 0.2130(3) 0.6262(3) 0.0579 1.0000 Uani
C2 C 0.5740(3) 0.1592(4) 0.8085(3) 0.0613 1.0000 Uani
C11 C 0.7181(3) -0.6050(3) 0.8778(2) 0.0405 1.0000 Uani
C12 C 0.8360(3) -0.6568(3) 0.8805(3) 0.0565 1.0000 Uani
C13 C 0.8926(3) -0.7687(4) 0.9235(3) 0.0671 1.0000 Uani
C14 C 0.8332(4) -0.8301(3) 0.9617(3) 0.0672 1.0000 Uani
C15 C 0.7179(4) -0.7797(4) 0.9597(3) 0.0658 1.0000 Uani
C16 C 0.6598(3) -0.6672(3) 0.9194(2) 0.0535 1.0000 Uani
C21 C 0.7119(3) -0.4377(3) 0.71752(19) 0.0397 1.0000 Uani
C22 C 0.8170(3) -0.4369(3) 0.7084(2) 0.0495 1.0000 Uani
C23 C 0.8718(3) -0.4261(4) 0.6272(3) 0.0595 1.0000 Uani
C24 C 0.8227(4) -0.4137(4) 0.5544(2) 0.0628 1.0000 Uani
C25 C 0.7193(4) -0.4132(4) 0.5622(2) 0.0636 1.0000 Uani
C26 C 0.6634(3) -0.4259(3) 0.6437(2) 0.0528 1.0000 Uani
C31 C 0.6483(2) -0.3672(3) 0.88631(19) 0.0392 1.0000 Uani
C32 C 0.6253(3) -0.2553(3) 0.8473(2) 0.0478 1.0000 Uani
C33 C 0.6202(3) -0.1814(3) 0.8966(3) 0.0554 1.0000 Uani
C34 C 0.6392(3) -0.2186(4) 0.9830(3) 0.0580 1.0000 Uani
C35 C 0.6641(4) -0.3301(4) 1.0211(2) 0.0621 1.0000 Uani
C36 C 0.6673(3) -0.4043(3) 0.9737(2) 0.0523 1.0000 Uani
C41 C 0.5003(2) -0.4259(3) 0.8164(2) 0.0400 1.0000 Uani
C42 C 0.4115(3) -0.3282(3) 0.8446(2) 0.0503 1.0000 Uani
C43 C 0.3001(3) -0.3092(4) 0.8431(3) 0.0597 1.0000 Uani
C44 C 0.2791(3) -0.3851(4) 0.8148(2) 0.0573 1.0000 Uani
C45 C 0.3676(3) -0.4796(3) 0.7845(2) 0.0528 1.0000 Uani
C46 C 0.4777(3) -0.5000(3) 0.7849(2) 0.0469 1.0000 Uani
C51 C -0.1448(3) 0.8829(3) 0.61885(19) 0.0380 1.0000 Uani
C52 C -0.1154(3) 0.8743(3) 0.5313(2) 0.0481 1.0000 Uani
C53 C -0.1931(4) 0.8790(4) 0.4824(2) 0.0591 1.0000 Uani
C54 C -0.2993(4) 0.8934(4) 0.5205(3) 0.0608 1.0000 Uani
C55 C -0.3278(3) 0.9015(4) 0.6065(3) 0.0602 1.0000 Uani
C56 C -0.2504(3) 0.8955(3) 0.6569(2) 0.0477 1.0000 Uani
C61 C -0.0682(2) 0.8261(3) 0.79277(18) 0.0364 1.0000 Uani
C62 C -0.0315(3) 0.7092(3) 0.8155(2) 0.0457 1.0000 Uani
C63 C -0.0430(3) 0.6602(3) 0.9008(2) 0.0577 1.0000 Uani
C64 C -0.0913(3) 0.7272(3) 0.9645(2) 0.0551 1.0000 Uani
C65 C -0.1299(3) 0.8436(3) 0.9424(2) 0.0546 1.0000 Uani
C66 C -0.1193(3) 0.8942(3) 0.8568(2) 0.0468 1.0000 Uani
C71 C -0.0837(2) 1.0339(3) 0.67686(18) 0.0379 1.0000 Uani
C72 C -0.0233(3) 1.0589(3) 0.7253(2) 0.0447 1.0000 Uani
C73 C -0.0429(3) 1.1698(3) 0.7186(2) 0.0512 1.0000 Uani
C74 C -0.1238(3) 1.2577(3) 0.6661(3) 0.0576 1.0000 Uani
C75 C -0.1858(3) 1.2350(3) 0.6200(2) 0.0558 1.0000 Uani
C76 C -0.1646(3) 1.1225(3) 0.6244(2) 0.0434 1.0000 Uani
C81 C 0.0945(2) 0.8127(3) 0.63834(17) 0.0380 1.0000 Uani
C82 C 0.1695(3) 0.8598(3) 0.6283(2) 0.0470 1.0000 Uani
C83 C 0.2839(3) 0.7951(4) 0.6029(2) 0.0587 1.0000 Uani
C84 C 0.3224(3) 0.6880(4) 0.5871(2) 0.0567 1.0000 Uani
C85 C 0.2486(3) 0.6409(3) 0.5949(2) 0.0535 1.0000 Uani
C86 C 0.1336(3) 0.7041(3) 0.6209(2) 0.0458 1.0000 Uani
H11 H 0.5774 0.1514 0.6117 0.0711(19) 1.0000 Uiso
H12 H 0.4435 0.2148 0.5924 0.0711(19) 1.0000 Uiso
H21 H 0.6462 0.0915 0.7947 0.0711(19) 1.0000 Uiso
H22 H 0.5509 0.1459 0.8724 0.0711(19) 1.0000 Uiso
H23 H 0.5864 0.2290 0.7943 0.0711(19) 1.0000 Uiso
H121 H 0.8793 -0.6128 0.8526 0.0711(19) 1.0000 Uiso
H131 H 0.9767 -0.8056 0.9276 0.0711(19) 1.0000 Uiso
H141 H 0.8746 -0.9116 0.9918 0.0711(19) 1.0000 Uiso
H151 H 0.6764 -0.8257 0.9874 0.0711(19) 1.0000 Uiso
H161 H 0.5750 -0.6314 0.9192 0.0711(19) 1.0000 Uiso
H221 H 0.8518 -0.4434 0.7616 0.0711(19) 1.0000 Uiso
H231 H 0.9485 -0.4284 0.6209 0.0711(19) 1.0000 Uiso
H241 H 0.8623 -0.4033 0.4961 0.0711(19) 1.0000 Uiso
H251 H 0.6834 -0.4036 0.5087 0.0711(19) 1.0000 Uiso
H261 H 0.5884 -0.4268 0.6490 0.0711(19) 1.0000 Uiso
H321 H 0.6131 -0.2284 0.7838 0.0711(19) 1.0000 Uiso
H331 H 0.6020 -0.1000 0.8695 0.0711(19) 1.0000 Uiso
H341 H 0.6353 -0.1648 1.0182 0.0711(19) 1.0000 Uiso
H351 H 0.6789 -0.3563 1.0844 0.0711(19) 1.0000 Uiso
H361 H 0.6832 -0.4849 1.0026 0.0711(19) 1.0000 Uiso
H421 H 0.4268 -0.2732 0.8659 0.0711(19) 1.0000 Uiso
H431 H 0.2345 -0.2384 0.8623 0.0711(19) 1.0000 Uiso
H441 H 0.1984 -0.3722 0.8172 0.0711(19) 1.0000 Uiso
H451 H 0.3511 -0.5331 0.7618 0.0711(19) 1.0000 Uiso
H461 H 0.5427 -0.5685 0.7625 0.0711(19) 1.0000 Uiso
H521 H -0.0379 0.8638 0.5041 0.0711(19) 1.0000 Uiso
H531 H -0.1729 0.8732 0.4192 0.0711(19) 1.0000 Uiso
H541 H -0.3562 0.8983 0.4846 0.0711(19) 1.0000 Uiso
H551 H -0.4047 0.9121 0.6333 0.0711(19) 1.0000 Uiso
H561 H -0.2704 0.9001 0.7199 0.0711(19) 1.0000 Uiso
H621 H 0.0047 0.6599 0.7698 0.0711(19) 1.0000 Uiso
H631 H -0.0195 0.5767 0.9161 0.0711(19) 1.0000 Uiso
H641 H -0.0961 0.6910 1.0268 0.0711(19) 1.0000 Uiso
H651 H -0.1666 0.8920 0.9883 0.0711(19) 1.0000 Uiso
H661 H -0.1471 0.9791 0.8411 0.0711(19) 1.0000 Uiso
H721 H 0.0335 0.9960 0.7654 0.0711(19) 1.0000 Uiso
H731 H 0.0018 1.1865 0.7525 0.0711(19) 1.0000 Uiso
H741 H -0.1381 1.3385 0.6621 0.0711(19) 1.0000 Uiso
H751 H -0.2461 1.2989 0.5831 0.0711(19) 1.0000 Uiso
H761 H -0.2076 1.1057 0.5892 0.0711(19) 1.0000 Uiso
H821 H 0.1408 0.9392 0.6396 0.0711(19) 1.0000 Uiso
H831 H 0.3379 0.8284 0.5954 0.0711(19) 1.0000 Uiso
H841 H 0.4050 0.6412 0.5697 0.0711(19) 1.0000 Uiso
H851 H 0.2785 0.5619 0.5825 0.0711(19) 1.0000 Uiso
H861 H 0.0796 0.6706 0.6267 0.0711(19) 1.0000 Uiso

loop_
_atom_site_aniso_label
_atom_site_aniso_U_11
_atom_site_aniso_U_22
_atom_site_aniso_U_33
_atom_site_aniso_U_23
_atom_site_aniso_U_13
_atom_site_aniso_U_12
Mo1 0.03089(15) 0.03576(16) 0.04238(16) -0.0098(1) -0.0012(1) -0.01599(11)
Mo2 0.03835(16) 0.03608(16) 0.04856(17) -0.00852(11) -0.00261(11) -0.01967(12)
Si1 0.0280(4) 0.0416(4) 0.0504(5) -0.0140(3) 0.0025(3) -0.0165(3)
P1 0.0340(4) 0.0411(4) 0.0391(4) -0.0091(3) -0.0027(3) -0.0201(3)
P2 0.0347(4) 0.0371(4) 0.0340(3) -0.0098(3) -0.0005(3) -0.0187(3)
Cl1 0.0678(6) 0.0701(6) 0.0717(6) -0.0068(5) 0.0190(5) -0.0353(5)
O1 0.0682(16) 0.0542(14) 0.0595(15) 0.0039(11) -0.0078(12) -0.0337(13)
O2 0.0402(12) 0.0508(13) 0.0638(14) -0.0297(11) 0.002(1) -0.012(1)
O3 0.0331(11) 0.0612(15) 0.0793(17) -0.0245(13) 0.0026(11) -0.0144(11)
O4 0.0497(13) 0.0552(14) 0.0653(15) -0.0084(11) -0.0195(11) -0.0270(11)
O5 0.0504(12) 0.0514(13) 0.0458(12) -0.017(1) -0.0036(9) -0.0264(11)
O6 0.029(1) 0.0444(11) 0.0569(12) -0.0193(9) 0.0035(8) -0.0198(9)
O7 0.034(1) 0.0395(11) 0.0711(15) -0.018(1) 0.005(1) -0.0155(9)
O8 0.037(1) 0.0478(12) 0.0441(11) -0.0137(9) 0.0034(8) -0.0223(9)
O9 0.0423(12) 0.0545(14) 0.0673(15) -0.0114(11) 0.002(1) -0.0300(11)
O10 0.0708(18) 0.0656(17) 0.098(2) -0.0315(16) -0.0113(15) -0.0408(15)
O11 0.0741(18) 0.0653(17) 0.0784(19) -0.0401(15) 0.0050(14) -0.0308(15)
O12 0.0582(15) 0.0521(15) 0.0722(17) 0.0076(12) -0.0081(12) -0.0244(12)
C1 0.0516(19) 0.059(2) 0.058(2) -0.0189(16) 0.0118(15) -0.0233(17)
C2 0.0429(18) 0.065(2) 0.083(3) -0.016(2) -0.0141(17) -0.0259(17)
C11 0.0369(14) 0.0445(16) 0.0418(15) -0.0109(12) -0.0009(11) -0.0193(13)
C12 0.0407(17) 0.059(2) 0.062(2) -0.0027(17) -0.0023(14) -0.0210(16)
C13 0.050(2) 0.060(2) 0.068(2) -0.0080(19) -0.0071(17) -0.0083(18)
C14 0.083(3) 0.048(2) 0.056(2) -0.0067(16) -0.0139(19) -0.0172(19)
C15 0.081(3) 0.059(2) 0.065(2) 0.0031(18) -0.014(2) -0.041(2)
C16 0.0542(19) 0.056(2) 0.0539(19) -0.0000(15) -0.0068(15) -0.0314(17)
C21 0.0389(15) 0.0396(15) 0.0419(15) -0.0065(11) -0.0028(11) -0.0194(12)
C22 0.0444(17) 0.058(2) 0.0487(17) -0.0049(14) -0.0047(13) -0.0274(15)
C23 0.051(2) 0.066(2) 0.059(2) -0.0106(17) 0.0077(16) -0.0300(18)
C24 0.071(2) 0.067(2) 0.0460(19) -0.0102(16) 0.0081(16) -0.033(2)
C25 0.076(3) 0.073(3) 0.0439(18) -0.0106(17) -0.0075(17) -0.034(2)
C26 0.0534(19) 0.061(2) 0.0477(18) -0.0090(15) -0.0075(14) -0.0285(16)
C31 0.0342(13) 0.0478(16) 0.0418(15) -0.0117(12) -0.0019(11) -0.0223(12)
C32 0.0511(18) 0.0471(17) 0.0489(17) -0.0086(14) -0.0079(14) -0.0241(15)
C33 0.0543(19) 0.0491(19) 0.072(2) -0.0158(16) -0.0057(16) -0.0284(16)
C34 0.059(2) 0.068(2) 0.067(2) -0.0338(19) 0.0047(17) -0.0384(19)
C35 0.074(2) 0.081(3) 0.0490(19) -0.0183(18) -0.0084(17) -0.045(2)
C36 0.061(2) 0.060(2) 0.0441(17) -0.0071(14) -0.0062(14) -0.0344(17)
C41 0.0333(14) 0.0414(15) 0.0494(16) -0.0111(12) -0.0038(11) -0.0187(12)
C42 0.0401(16) 0.0510(18) 0.063(2) -0.0216(15) -0.0009(14) -0.0192(14)
C43 0.0364(17) 0.075(2) 0.066(2) -0.0220(19) -0.0006(15) -0.0207(17)
C44 0.0416(17) 0.081(3) 0.0532(19) -0.0035(17) -0.0092(14) -0.0337(18)
C45 0.058(2) 0.064(2) 0.0536(18) -0.0014(16) -0.0143(15) -0.0423(18)
C46 0.0485(17) 0.0438(17) 0.0572(18) -0.0104(14) -0.0083(14) -0.0259(14)
C51 0.0410(15) 0.0435(15) 0.0382(14) -0.0106(12) -0.0036(11) -0.0246(13)
C52 0.0550(19) 0.062(2) 0.0390(15) -0.0129(14) 0.0002(13) -0.0357(17)
C53 0.078(3) 0.074(2) 0.0424(17) -0.0119(16) -0.0112(16) -0.045(2)
C54 0.066(2) 0.067(2) 0.068(2) -0.0093(18) -0.0259(18) -0.039(2)
C55 0.0459(18) 0.070(2) 0.073(2) -0.0125(19) -0.0096(16) -0.0313(18)
C56 0.0434(16) 0.0555(19) 0.0500(17) -0.0156(14) 0.0026(13) -0.0264(15)
C61 0.0318(13) 0.0414(15) 0.0362(13) -0.0090(11) -0.000(1) -0.0168(12)
C62 0.0450(16) 0.0449(16) 0.0447(16) -0.0120(13) 0.0069(13) -0.0203(14)
C63 0.056(2) 0.0492(19) 0.0517(19) -0.0014(15) 0.0071(15) -0.0192(16)
C64 0.0527(19) 0.065(2) 0.0408(16) -0.0020(15) 0.0021(14) -0.0265(17)
C65 0.058(2) 0.065(2) 0.0406(16) -0.0199(15) 0.0060(14) -0.0267(18)
C66 0.0508(17) 0.0481(17) 0.0418(16) -0.0121(13) -0.0012(13) -0.0219(15)
C71 0.0352(14) 0.0431(15) 0.0387(14) -0.0111(12) 0.0014(11) -0.0203(12)
C72 0.0424(16) 0.0480(17) 0.0517(17) -0.0129(13) -0.0066(13) -0.0242(14)
C73 0.0483(18) 0.056(2) 0.064(2) -0.0229(16) 0.0015(15) -0.0317(16)
C74 0.064(2) 0.0420(17) 0.070(2) -0.0145(16) 0.0027(17) -0.0275(16)
C75 0.059(2) 0.0421(17) 0.056(2) -0.0041(14) -0.0075(16) -0.0158(16)
C76 0.0397(15) 0.0458(17) 0.0450(16) -0.0092(13) -0.0043(12) -0.0189(13)
C81 0.0382(14) 0.0446(15) 0.0328(13) -0.0081(11) 0.0013(11) -0.0210(12)
C82 0.0431(16) 0.0527(18) 0.0511(17) -0.0163(14) 0.0059(13) -0.0265(15)
C83 0.0417(17) 0.083(3) 0.056(2) -0.0162(18) 0.0072(14) -0.0344(18)
C84 0.0382(16) 0.072(2) 0.0484(18) -0.0147(16) 0.0077(13) -0.0177(16)
C85 0.0487(18) 0.0464(18) 0.0508(18) -0.0157(14) 0.0080(14) -0.0112(15)
C86 0.0430(16) 0.0465(17) 0.0461(16) -0.0144(13) 0.0081(13) -0.0204(14)

loop_
_atom_type_symbol
_atom_type_scat_dispersion_real
_atom_type_scat_dispersion_imag
_atom_type_scat_Cromer_Mann_a1
_atom_type_scat_Cromer_Mann_b1
_atom_type_scat_Cromer_Mann_a2
_atom_type_scat_Cromer_Mann_b2
_atom_type_scat_Cromer_Mann_a3
_atom_type_scat_Cromer_Mann_b3
_atom_type_scat_Cromer_Mann_a4
_atom_type_scat_Cromer_Mann_b4
_atom_type_scat_Cromer_Mann_c
_atom_type_scat_source
'Mo  ' -1.6832 0.6857 3.7025 0.2772 17.2356 1.0958 12.8876 11.0040 3.7429 61.6584 4.3875 International_Tables_Vol_IV_Table_2.2B
'C   ' 0.0033 0.0016 2.3100 20.8439 1.0200 10.2075 1.5886 0.5687 0.8650 51.6512 0.2156 International_Tables_Vol_IV_Table_2.2B
'P   ' 0.1023 0.0942 6.4345 1.9067 4.1791 27.1570 1.7800 0.5260 1.4908 68.1645 1.1149 International_Tables_Vol_IV_Table_2.2B
'Si  ' 0.0817 0.0704 6.2915 2.4386 3.0353 32.3337 1.9891 0.6785 1.5410 81.6937 1.1407 International_Tables_Vol_IV_Table_2.2B
'Cl  ' 0.1484 0.1585 11.4604 0.0104 7.1964 1.1662 6.2556 18.5194 1.6455 47.7784 -9.5574 International_Tables_Vol_IV_Table_2.2B
'H   ' 0.0000 0.0000 0.4930 10.5109 0.3229 26.1257 0.1402 3.1424 0.0408 57.7998 0.0030 International_Tables_Vol_IV_Table_2.2B
'O   ' 0.0106 0.0060 3.0485 13.2771 2.2868 5.7011 1.5463 0.3239 0.8670 32.9089 0.2508 International_Tables_Vol_IV_Table_2.2B

loop_
_geom_angle_atom_site_label_1
_geom_angle_atom_site_label_2
_geom_angle_atom_site_label_3
_geom_angle
_geom_angle_publ_flag
O1 Mo1 O2 104.01(13) yes
O1 Mo1 O3 103.58(13) yes
O2 Mo1 O3 44.76(11) yes
O1 Mo1 O4 98.50(13) yes
O2 Mo1 O4 131.17(11) yes
O3 Mo1 O4 88.16(12) yes
O1 Mo1 O5 102.11(12) yes
O2 Mo1 O5 153.87(11) yes
O3 Mo1 O5 128.31(11) yes
O4 Mo1 O5 44.0(1) yes
O1 Mo1 O6 99.33(12) yes
O2 Mo1 O6 85.49(9) yes
O3 Mo1 O6 128.75(11) yes
O4 Mo1 O6 132.7(1) yes
O5 Mo1 O6 89.44(9) yes
O1 Mo1 O8 170.71(11) yes
O2 Mo1 O8 82.2(1) yes
O3 Mo1 O8 85.7(1) yes
O4 Mo1 O8 82.07(9) yes
O5 Mo1 O8 71.81(8) yes
O6 Mo1 O8 73.98(8) yes
O5 Mo2 O7 76.09(9) yes
O5 Mo2 O8 70.44(8) yes
O7 Mo2 O8 89.99(9) yes
O5 Mo2 O9 80.43(9) yes
O7 Mo2 O9 133.4(1) yes
O8 Mo2 O9 44.02(9) yes
O5 Mo2 O10 85.15(11) yes
O7 Mo2 O10 130.05(12) yes
O8 Mo2 O10 126.54(11) yes
O9 Mo2 O10 86.43(12) yes
O5 Mo2 O11 81.97(11) yes
O7 Mo2 O11 86.09(12) yes
O8 Mo2 O11 152.25(12) yes
O9 Mo2 O11 129.60(12) yes
O10 Mo2 O11 45.20(13) yes
O5 Mo2 O12 170.83(12) yes
O7 Mo2 O12 98.06(12) yes
O8 Mo2 O12 102.84(13) yes
O9 Mo2 O12 99.18(13) yes
O10 Mo2 O12 103.99(15) yes
O11 Mo2 O12 104.91(15) yes
O6 Si1 O7 111.46(11) yes
O6 Si1 C1 107.07(15) yes
O7 Si1 C1 108.05(16) yes
O6 Si1 C2 110.10(16) yes
O7 Si1 C2 110.41(17) yes
C1 Si1 C2 109.66(19) yes
C11 P1 C21 110.86(14) yes
C11 P1 C31 109.06(14) yes
C21 P1 C31 108.72(14) yes
C11 P1 C41 108.33(14) yes
C21 P1 C41 109.90(14) yes
C31 P1 C41 109.96(14) yes
C51 P2 C61 109.34(13) yes
C51 P2 C71 109.37(14) yes
C61 P2 C71 108.57(13) yes
C51 P2 C81 109.78(14) yes
C61 P2 C81 110.53(13) yes
C71 P2 C81 109.23(14) yes
Mo1 O2 O3 67.63(14) yes
Mo1 O3 O2 67.60(13) yes
Mo1 O4 O5 71.13(12) yes
Mo1 O5 Mo2 107.26(9) yes
Mo1 O5 O4 64.89(13) yes
Mo2 O5 O4 111.39(16) yes
Mo1 O6 Si1 129.76(12) yes
Mo2 O7 Si1 134.82(13) yes
Mo1 O8 Mo2 108.99(9) yes
Mo1 O8 O9 111.10(15) yes
Mo2 O8 O9 65.32(13) yes
Mo2 O9 O8 70.66(12) yes
Mo2 O10 O11 67.88(15) yes
Mo2 O11 O10 66.92(15) yes
Si1 C1 Cl1 108.7(2) yes
Si1 C1 H11 109.022 no
Cl1 C1 H11 109.936 no
Si1 C1 H12 109.279 no
Cl1 C1 H12 110.255 no
H11 C1 H12 109.582 no
Si1 C2 H21 110.193 no
Si1 C2 H22 109.642 no
H21 C2 H22 109.185 no
Si1 C2 H23 109.803 no
H21 C2 H23 109.385 no
H22 C2 H23 108.604 no
P1 C11 C12 119.4(3) yes
P1 C11 C16 121.7(3) yes
C12 C11 C16 118.8(3) yes
C11 C12 C13 119.7(4) yes
C11 C12 H121 120.139 no
C13 C12 H121 120.180 no
C12 C13 C14 120.4(4) yes
C12 C13 H131 120.232 no
C14 C13 H131 119.404 no
C13 C14 C15 120.2(4) yes
C13 C14 H141 120.211 no
C15 C14 H141 119.564 no
C14 C15 C16 120.1(4) yes
C14 C15 H151 119.134 no
C16 C15 H151 120.736 no
C11 C16 C15 120.7(3) yes
C11 C16 H161 120.278 no
C15 C16 H161 119.004 no
P1 C21 C22 119.7(2) yes
P1 C21 C26 121.3(2) yes
C22 C21 C26 119.0(3) yes
C21 C22 C23 120.2(3) yes
C21 C22 H221 119.466 no
C23 C22 H221 120.290 no
C22 C23 C24 120.3(4) yes
C22 C23 H231 120.153 no
C24 C23 H231 119.511 no
C23 C24 C25 120.1(3) yes
C23 C24 H241 119.211 no
C25 C24 H241 120.631 no
C24 C25 C26 120.4(4) yes
C24 C25 H251 119.961 no
C26 C25 H251 119.628 no
C21 C26 C25 119.8(3) yes
C21 C26 H261 120.129 no
C25 C26 H261 120.022 no
P1 C31 C32 119.2(2) yes
P1 C31 C36 120.7(3) yes
C32 C31 C36 120.1(3) yes
C31 C32 C33 119.5(3) yes
C31 C32 H321 120.514 no
C33 C32 H321 119.997 no
C32 C33 C34 120.2(3) yes
C32 C33 H331 120.216 no
C34 C33 H331 119.627 no
C33 C34 C35 120.3(3) yes
C33 C34 H341 119.717 no
C35 C34 H341 120.028 no
C34 C35 C36 120.5(3) yes
C34 C35 H351 119.168 no
C36 C35 H351 120.290 no
C31 C36 C35 119.5(3) yes
C31 C36 H361 120.522 no
C35 C36 H361 119.991 no
P1 C41 C42 119.7(2) yes
P1 C41 C46 119.8(2) yes
C42 C41 C46 120.5(3) yes
C41 C42 C43 118.1(3) yes
C41 C42 H421 121.164 no
C43 C42 H421 120.719 no
C42 C43 C44 120.8(3) yes
C42 C43 H431 119.479 no
C44 C43 H431 119.738 no
C43 C44 C45 120.5(3) yes
C43 C44 H441 119.550 no
C45 C44 H441 119.893 no
C44 C45 C46 119.9(3) yes
C44 C45 H451 119.927 no
C46 C45 H451 120.206 no
C41 C46 C45 120.1(3) yes
C41 C46 H461 119.587 no
C45 C46 H461 120.331 no
P2 C51 C52 120.3(2) yes
P2 C51 C56 119.1(2) yes
C52 C51 C56 120.4(3) yes
C51 C52 C53 119.4(3) yes
C51 C52 H521 120.264 no
C53 C52 H521 120.311 no
C52 C53 C54 119.8(3) yes
C52 C53 H531 120.031 no
C54 C53 H531 120.127 no
C53 C54 C55 120.6(3) yes
C53 C54 H541 119.682 no
C55 C54 H541 119.673 no
C54 C55 C56 120.3(3) yes
C54 C55 H551 120.062 no
C56 C55 H551 119.596 no
C51 C56 C55 119.3(3) yes
C51 C56 H561 120.008 no
C55 C56 H561 120.692 no
P2 C61 C62 119.8(2) yes
P2 C61 C66 120.8(2) yes
C62 C61 C66 119.4(3) yes
C61 C62 C63 120.3(3) yes
C61 C62 H621 119.834 no
C63 C62 H621 119.811 no
C62 C63 C64 120.3(3) yes
C62 C63 H631 119.699 no
C64 C63 H631 119.932 no
C63 C64 C65 119.8(3) yes
C63 C64 H641 120.267 no
C65 C64 H641 119.932 no
C64 C65 C66 120.6(3) yes
C64 C65 H651 119.617 no
C66 C65 H651 119.827 no
C61 C66 C65 119.6(3) yes
C61 C66 H661 120.117 no
C65 C66 H661 120.266 no
P2 C71 C72 119.1(2) yes
P2 C71 C76 121.6(2) yes
C72 C71 C76 119.3(3) yes
C71 C72 C73 120.2(3) yes
C71 C72 H721 120.358 no
C73 C72 H721 119.400 no
C72 C73 C74 120.0(3) yes
C72 C73 H731 119.623 no
C74 C73 H731 120.337 no
C73 C74 C75 120.4(3) yes
C73 C74 H741 119.525 no
C75 C74 H741 120.029 no
C74 C75 C76 120.0(3) yes
C74 C75 H751 120.520 no
C76 C75 H751 119.490 no
C71 C76 C75 120.0(3) yes
C71 C76 H761 119.964 no
C75 C76 H761 120.050 no
P2 C81 C82 120.2(2) yes
P2 C81 C86 119.7(2) yes
C82 C81 C86 120.0(3) yes
C81 C82 C83 119.4(3) yes
C81 C82 H821 120.041 no
C83 C82 H821 120.534 no
C82 C83 C84 120.4(3) yes
C82 C83 H831 119.815 no
C84 C83 H831 119.730 no
C83 C84 C85 120.8(3) yes
C83 C84 H841 120.255 no
C85 C84 H841 118.897 no
C84 C85 C86 119.5(3) yes
C84 C85 H851 119.691 no
C86 C85 H851 120.758 no
C81 C86 C85 119.8(3) yes
C81 C86 H861 120.216 no
C85 C86 H861 120.025 no

loop_
_geom_bond_atom_site_label_1
_geom_bond_atom_site_label_2
_geom_bond_distance
_geom_bond_publ_flag
Mo1 O1 1.683(3) yes
Mo1 O2 1.925(2) yes
Mo1 O3 1.925(2) yes
Mo1 O4 1.910(2) yes
Mo1 O5 1.996(2) yes
Mo1 O6 1.961(2) yes
Mo1 O8 2.430(2) yes
Mo2 O5 2.485(2) yes
Mo2 O7 1.958(2) yes
Mo2 O8 2.006(2) yes
Mo2 O9 1.932(2) yes
Mo2 O10 1.913(3) yes
Mo2 O11 1.926(3) yes
Mo2 O12 1.678(3) yes
Si1 O6 1.613(2) yes
Si1 O7 1.612(2) yes
Si1 C1 1.875(4) yes
Si1 C2 1.857(4) yes
P1 C11 1.799(3) yes
P1 C21 1.797(3) yes
P1 C31 1.787(3) yes
P1 C41 1.797(3) yes
P2 C51 1.797(3) yes
P2 C61 1.796(3) yes
P2 C71 1.783(3) yes
P2 C81 1.799(3) yes
Cl1 C1 1.808(4) yes
O2 O3 1.466(4) yes
O4 O5 1.465(3) yes
O8 O9 1.477(3) yes
O10 O11 1.476(4) yes
C1 H11 1.002 no
C1 H12 0.996 no
C2 H21 0.997 no
C2 H22 1.007 no
C2 H23 1.004 no
C11 C12 1.397(5) yes
C11 C16 1.393(5) yes
C12 C13 1.388(6) yes
C12 H121 1.003 no
C13 C14 1.385(7) yes
C13 H131 1.002 no
C14 C15 1.365(7) yes
C14 H141 1.004 no
C15 C16 1.382(5) yes
C15 H151 1.004 no
C16 H161 1.003 no
C21 C22 1.401(4) yes
C21 C26 1.387(5) yes
C22 C23 1.378(5) yes
C22 H221 1.008 no
C23 C24 1.376(6) yes
C23 H231 1.006 no
C24 C25 1.372(6) yes
C24 H241 0.997 no
C25 C26 1.393(5) yes
C25 H251 1.006 no
C26 H261 1.004 no
C31 C32 1.394(5) yes
C31 C36 1.388(4) yes
C32 C33 1.386(5) yes
C32 H321 1.004 no
C33 C34 1.372(6) yes
C33 H331 1.005 no
C34 C35 1.380(6) yes
C34 H341 1.000 no
C35 C36 1.377(5) yes
C35 H351 1.008 no
C36 H361 1.010 no
C41 C42 1.395(5) yes
C41 C46 1.396(4) yes
C42 C43 1.398(5) yes
C42 H421 1.004 no
C43 C44 1.376(6) yes
C43 H431 1.010 no
C44 C45 1.381(6) yes
C44 H441 1.008 no
C45 C46 1.372(5) yes
C45 H451 1.008 no
C46 H461 1.008 no
C51 C52 1.394(4) yes
C51 C56 1.386(4) yes
C52 C53 1.385(5) yes
C52 H521 1.010 no
C53 C54 1.385(6) yes
C53 H531 1.007 no
C54 C55 1.369(6) yes
C54 H541 1.006 no
C55 C56 1.390(5) yes
C55 H551 0.999 no
C56 H561 1.000 no
C61 C62 1.385(4) yes
C61 C66 1.396(4) yes
C62 C63 1.377(5) yes
C62 H621 1.003 no
C63 C64 1.382(6) yes
C63 H631 0.995 no
C64 C65 1.375(6) yes
C64 H641 1.000 no
C65 C66 1.385(5) yes
C65 H651 0.997 no
C66 H661 1.004 no
C71 C72 1.411(4) yes
C71 C76 1.385(4) yes
C72 C73 1.376(5) yes
C72 H721 1.005 no
C73 C74 1.382(6) yes
C73 H731 1.007 no
C74 C75 1.384(6) yes
C74 H741 1.004 no
C75 C76 1.394(5) yes
C75 H751 1.003 no
C76 H761 1.006 no
C81 C82 1.402(4) yes
C81 C86 1.383(4) yes
C82 C83 1.395(5) yes
C82 H821 1.003 no
C83 C84 1.358(6) yes
C83 H831 1.002 no
C84 C85 1.392(6) yes
C84 H841 1.004 no
C85 C86 1.399(5) yes
C85 H851 1.002 no
C86 H861 1.010 no
